data_7032026
loop_
_publ_author_name
'Dermitzaki, Despina'
'Raptopoulou, Catherine P.'
'Psycharis, Vassilis'
'Escuer, Albert'
'Perlepes, Spyros P.'
'Stamatatos, Theocharis C.'

_publ_section_title
;
 Unexpected metal ion-assisted transformations leading to unexplored
 bridging ligands in Ni(II) coordination chemistry: the case of PO3F(2-)
 group.
;
_journal_issue 39
_journal_name_full 'Dalton transactions (Cambridge, England : 2003)'
_journal_page_first 14520
_journal_page_last 14524
_journal_paper_doi 10.1039/c4dt02204a
_journal_volume 43
_journal_year 2014
_chemical_formula_sum 'C28 H36 F2 N8 Ni2 O12 P2'
_chemical_formula_weight 894.01
_chemical_name_systematic
; 
 ? 
;
_space_group_IT_number 14
_symmetry_cell_setting monoclinic
_symmetry_space_group_name_Hall '-P 2yn'
_symmetry_space_group_name_H-M 'P 1 21/n 1'
_atom_sites_solution_hydrogens geom
_atom_sites_solution_primary direct
_atom_sites_solution_secondary difmap
_audit_creation_method SHELXL-97
_cell_angle_alpha 90.00
_cell_angle_beta 104.312(1)
_cell_angle_gamma 90.00
_cell_formula_units_Z 2
_cell_length_a 10.3339(1)
_cell_length_b 12.9700(1)
_cell_length_c 13.7335(2)
_cell_measurement_reflns_used 23287
_cell_measurement_temperature 160(2)
_cell_measurement_theta_max 72.03
_cell_measurement_theta_min 6.65
_cell_volume 1783.58(3)
_computing_cell_refinement 'CrystalClear, Rigaku MSC, 2005'
_computing_data_collection 'CrystalClear, Rigaku MSC, 2005'
_computing_data_reduction 'CrystalClear, Rigaku MSC, 2005'
_computing_structure_refinement 'SHELXL-97 (Sheldrick, 1997)'
_computing_structure_solution 'SHELXS-97 (Sheldrick, 1990)'
_diffrn_ambient_temperature 160(2)
_diffrn_measured_fraction_theta_full 0.960
_diffrn_measured_fraction_theta_max 0.960
_diffrn_measurement_device_type 'Rigaku R-AXIS SPIDER IPDS'
_diffrn_measurement_method '\q scans'
_diffrn_radiation_monochromator graphite
_diffrn_radiation_source 'fine-focus sealed tube'
_diffrn_radiation_type CuK\a
_diffrn_radiation_wavelength 1.54178
_diffrn_reflns_av_R_equivalents 0.0339
_diffrn_reflns_av_sigmaI/netI 0.0252
_diffrn_reflns_limit_h_max 10
_diffrn_reflns_limit_h_min -12
_diffrn_reflns_limit_k_max 15
_diffrn_reflns_limit_k_min -15
_diffrn_reflns_limit_l_max 16
_diffrn_reflns_limit_l_min -14
_diffrn_reflns_number 25502
_diffrn_reflns_theta_full 64.99
_diffrn_reflns_theta_max 64.99
_diffrn_reflns_theta_min 6.65
_exptl_absorpt_coefficient_mu 2.899
_exptl_absorpt_correction_T_max 1.000
_exptl_absorpt_correction_T_min 0.805
_exptl_absorpt_correction_type empirical
_exptl_absorpt_process_details 'CrystalClear, Rigaku MSC, 2005'
_exptl_crystal_colour 'light blue'
_exptl_crystal_density_diffrn 1.665
_exptl_crystal_density_method 'not measured'
_exptl_crystal_description parallelepiped
_exptl_crystal_F_000 920
_exptl_crystal_size_max 0.24
_exptl_crystal_size_mid 0.12
_exptl_crystal_size_min 0.07
_refine_diff_density_max 0.417
_refine_diff_density_min -0.376
_refine_diff_density_rms 0.061
_refine_ls_extinction_method none
_refine_ls_goodness_of_fit_ref 1.043
_refine_ls_hydrogen_treatment refall
_refine_ls_matrix_type full
_refine_ls_number_parameters 293
_refine_ls_number_reflns 2914
_refine_ls_number_restraints 3
_refine_ls_restrained_S_all 1.045
_refine_ls_R_factor_all 0.0379
_refine_ls_R_factor_gt 0.0350
_refine_ls_shift/su_max 0.001
_refine_ls_shift/su_mean 0.000
_refine_ls_structure_factor_coef Fsqd
_refine_ls_weighting_details 'calc w=1/[\s^2^(Fo^2^)+(0.0472P)^2^+1.5911P] where P=(Fo^2^+2Fc^2^)/3'
_refine_ls_weighting_scheme calc
_refine_ls_wR_factor_gt 0.0880
_refine_ls_wR_factor_ref 0.0901
_reflns_number_gt 2690
_reflns_number_total 2914
_reflns_threshold_expression >2sigma(I)
_cod_data_source_file c4dt02204a2.cif
_cod_data_source_block comp3
_cod_depositor_comments 'Adding full bibliography for 7032024--7032027.cif.'
_cod_original_sg_symbol_H-M P2(1)/n
_cod_database_code 7032026

loop_
_symmetry_equiv_pos_as_xyz
'x, y, z'
'-x+1/2, y+1/2, -z+1/2'
'-x, -y, -z'
'x-1/2, -y-1/2, z-1/2'

loop_
_atom_site_label
_atom_site_type_symbol
_atom_site_fract_x
_atom_site_fract_y
_atom_site_fract_z
_atom_site_U_iso_or_equiv
_atom_site_adp_type
_atom_site_occupancy
_atom_site_symmetry_multiplicity
_atom_site_calc_flag
_atom_site_refinement_flags
Ni Ni 0.44671(4) 0.07873(3) 0.31888(3) 0.01991(14) Uani 1 1 d .
O1 O 0.16089(19) 0.11510(15) 0.34837(15) 0.0335(4) Uani 1 1 d .
N1 N 0.2401(2) 0.06910(14) 0.29344(15) 0.0246(5) Uani 1 1 d .
N2 N 0.3927(2) -0.00622(14) 0.18574(14) 0.0247(5) Uani 1 1 d .
C1 C 0.0264(3) 0.0138(2) 0.1827(2) 0.0405(7) Uani 1 1 d .
H1A H 0.0004 -0.0570 0.1617 0.061 Uiso 1 1 calc R
H1B H -0.0077 0.0609 0.1265 0.061 Uiso 1 1 calc R
H1C H -0.0110 0.0326 0.2392 0.061 Uiso 1 1 calc R
C2 C 0.1753(3) 0.02118(18) 0.21437(18) 0.0278(6) Uani 1 1 d .
C3 C 0.2611(3) -0.02775(17) 0.15563(17) 0.0267(6) Uani 1 1 d .
C4 C 0.2109(3) -0.0934(2) 0.0754(2) 0.0373(7) Uani 1 1 d .
C5 C 0.2982(3) -0.1367(2) 0.0255(2) 0.0434(8) Uani 1 1 d .
C6 C 0.4320(3) -0.1141(2) 0.0554(2) 0.0376(7) Uani 1 1 d .
C7 C 0.4760(3) -0.04865(19) 0.13702(19) 0.0309(6) Uani 1 1 d .
O2 O 0.75707(17) 0.04308(14) 0.37311(14) 0.0304(4) Uani 1 1 d .
N3 N 0.6480(2) 0.09745(14) 0.31907(14) 0.0214(4) Uani 1 1 d .
N4 N 0.4431(2) 0.21277(14) 0.23310(14) 0.0212(4) Uani 1 1 d .
C8 C 0.8177(3) 0.2139(2) 0.2834(2) 0.0386(7) Uani 1 1 d .
H8A H 0.8785 0.1790 0.3398 0.058 Uiso 1 1 calc R
H8B H 0.8228 0.2886 0.2946 0.058 Uiso 1 1 calc R
H8C H 0.8432 0.1977 0.2210 0.058 Uiso 1 1 calc R
C9 C 0.6787(2) 0.17814(17) 0.27547(17) 0.0235(5) Uani 1 1 d .
C10 C 0.5632(2) 0.23749(17) 0.21694(17) 0.0222(5) Uani 1 1 d .
C11 C 0.5762(3) 0.31361(18) 0.1492(2) 0.0294(6) Uani 1 1 d .
C12 C 0.4625(3) 0.3651(2) 0.0962(2) 0.0334(6) Uani 1 1 d .
C13 C 0.3412(3) 0.34227(19) 0.1149(2) 0.0311(6) Uani 1 1 d .
C14 C 0.3356(3) 0.26550(18) 0.18400(19) 0.0263(6) Uani 1 1 d .
F F 0.48310(16) 0.23696(10) 0.60861(10) 0.0357(4) Uani 1 1 d .
P P 0.45350(6) 0.13401(4) 0.54433(4) 0.02192(17) Uani 1 1 d .
O3 O 0.48378(17) 0.16568(11) 0.44685(11) 0.0243(4) Uani 1 1 d .
O4 O 0.45556(17) -0.05618(12) 0.39470(12) 0.0253(4) Uani 1 1 d .
O5 O 0.30599(17) 0.11397(13) 0.53413(13) 0.0296(4) Uani 1 1 d .
O1W O 0.6568(3) 0.33300(19) 0.45295(19) 0.0666(7) Uani 1 1 d D
H1WA H 0.597(4) 0.276(3) 0.453(3) 0.112(17) Uiso 1 1 d D
H1WB H 0.714(4) 0.329(4) 0.517(2) 0.139 Uiso 1 1 d D
H1O H 0.204(4) 0.113(3) 0.405(3) 0.054(11) Uiso 1 1 d .
H2O H 0.731(3) -0.006(3) 0.405(3) 0.051(10) Uiso 1 1 d .
H4 H 0.118(3) -0.114(2) 0.060(2) 0.044(9) Uiso 1 1 d .
H5 H 0.267(3) -0.180(2) -0.025(2) 0.048(9) Uiso 1 1 d .
H6 H 0.498(3) -0.138(2) 0.025(2) 0.033(8) Uiso 1 1 d .
H7 H 0.573(3) -0.032(2) 0.1607(19) 0.026(7) Uiso 1 1 d .
H11 H 0.660(3) 0.331(2) 0.141(2) 0.028(7) Uiso 1 1 d .
H12 H 0.468(3) 0.419(2) 0.048(2) 0.036(8) Uiso 1 1 d .
H13 H 0.262(3) 0.376(2) 0.084(2) 0.032(7) Uiso 1 1 d .
H14 H 0.255(3) 0.249(2) 0.197(2) 0.029(7) Uiso 1 1 d .

loop_
_atom_site_aniso_label
_atom_site_aniso_U_11
_atom_site_aniso_U_22
_atom_site_aniso_U_33
_atom_site_aniso_U_23
_atom_site_aniso_U_13
_atom_site_aniso_U_12
Ni 0.0208(3) 0.0189(2) 0.0199(2) 0.00043(14) 0.00474(18) -0.00072(15)
O1 0.0259(10) 0.0404(10) 0.0344(11) 0.0001(8) 0.0082(9) 0.0059(8)
N1 0.0253(12) 0.0226(10) 0.0253(10) 0.0042(8) 0.0052(9) 0.0024(8)
N2 0.0305(12) 0.0211(9) 0.0214(10) 0.0017(8) 0.0043(9) -0.0013(8)
C1 0.0258(15) 0.0461(16) 0.0433(16) 0.0026(13) -0.0035(13) -0.0032(12)
C2 0.0270(14) 0.0240(12) 0.0294(13) 0.0082(10) 0.0012(11) -0.0008(10)
C3 0.0303(14) 0.0233(12) 0.0226(12) 0.0063(9) -0.0011(11) -0.0048(10)
C4 0.0440(19) 0.0344(14) 0.0293(14) -0.0020(11) 0.0008(14) -0.0113(13)
C5 0.060(2) 0.0349(15) 0.0299(15) -0.0094(12) 0.0016(14) -0.0124(14)
C6 0.052(2) 0.0299(14) 0.0330(15) -0.0069(11) 0.0136(14) -0.0005(13)
C7 0.0384(17) 0.0264(12) 0.0275(13) -0.0005(10) 0.0070(12) -0.0012(11)
O2 0.0218(10) 0.0292(9) 0.0391(10) 0.0090(8) 0.0056(8) 0.0038(7)
N3 0.0213(11) 0.0217(9) 0.0206(10) -0.0014(8) 0.0039(8) 0.0033(8)
N4 0.0229(11) 0.0198(9) 0.0213(10) -0.0018(7) 0.0063(8) -0.0010(8)
C8 0.0262(15) 0.0394(15) 0.0511(17) 0.0075(13) 0.0111(13) -0.0038(12)
C9 0.0255(13) 0.0218(11) 0.0254(12) -0.0047(9) 0.0104(10) -0.0026(9)
C10 0.0272(14) 0.0188(11) 0.0221(11) -0.0039(9) 0.0088(10) -0.0020(9)
C11 0.0324(16) 0.0256(12) 0.0337(14) 0.0021(10) 0.0148(12) -0.0031(11)
C12 0.0403(17) 0.0266(13) 0.0353(14) 0.0085(11) 0.0131(13) 0.0014(11)
C13 0.0327(16) 0.0255(12) 0.0336(14) 0.0045(10) 0.0056(12) 0.0043(11)
C14 0.0236(14) 0.0247(12) 0.0307(13) 0.0014(10) 0.0069(11) -0.0010(10)
F 0.0543(10) 0.0242(7) 0.0310(8) -0.0077(6) 0.0153(7) 0.0010(7)
P 0.0270(4) 0.0180(3) 0.0219(3) -0.0003(2) 0.0083(3) 0.0033(2)
O3 0.0323(10) 0.0200(8) 0.0220(8) 0.0004(6) 0.0092(7) 0.0001(7)
O4 0.0254(10) 0.0238(8) 0.0259(8) 0.0036(7) 0.0049(7) 0.0009(7)
O5 0.0251(10) 0.0326(9) 0.0334(9) 0.0069(7) 0.0114(8) 0.0065(7)
O1W 0.0811(19) 0.0463(13) 0.0629(16) 0.0095(11) 0.0000(14) -0.0123(13)

loop_
_atom_type_symbol
_atom_type_description
_atom_type_scat_dispersion_real
_atom_type_scat_dispersion_imag
_atom_type_scat_source
C C 0.0181 0.0091 'International Tables Vol C Tables 4.2.6.8 and 6.1.1.4'
H H 0.0000 0.0000 'International Tables Vol C Tables 4.2.6.8 and 6.1.1.4'
N N 0.0311 0.0180 'International Tables Vol C Tables 4.2.6.8 and 6.1.1.4'
O O 0.0492 0.0322 'International Tables Vol C Tables 4.2.6.8 and 6.1.1.4'
Ni Ni -3.0029 0.5091 'International Tables Vol C Tables 4.2.6.8 and 6.1.1.4'
F F 0.0727 0.0534 'International Tables Vol C Tables 4.2.6.8 and 6.1.1.4'
P P 0.2955 0.4335 'International Tables Vol C Tables 4.2.6.8 and 6.1.1.4'

loop_
_geom_angle_atom_site_label_1
_geom_angle_atom_site_label_2
_geom_angle_atom_site_label_3
_geom_angle
_geom_angle_site_symmetry_1
O4 Ni O3 93.41(6) .
O4 Ni N1 87.05(7) .
O3 Ni N1 98.28(7) .
O4 Ni N2 87.86(7) .
O3 Ni N2 175.35(8) .
N1 Ni N2 77.30(8) .
O4 Ni N3 100.42(7) .
O3 Ni N3 87.70(7) .
N1 Ni N3 170.18(7) .
N2 Ni N3 96.47(8) .
O4 Ni N4 176.00(7) .
O3 Ni N4 89.95(6) .
N1 Ni N4 94.61(7) .
N2 Ni N4 88.95(7) .
N3 Ni N4 77.54(7) .
N1 O1 H1O 105(3) .
C2 N1 O1 114.6(2) .
C2 N1 Ni 117.99(18) .
O1 N1 Ni 127.28(15) .
C7 N2 C3 119.2(2) .
C7 N2 Ni 126.23(17) .
C3 N2 Ni 114.11(17) .
C2 C1 H1A 109.5 .
C2 C1 H1B 109.5 .
H1A C1 H1B 109.5 .
C2 C1 H1C 109.5 .
H1A C1 H1C 109.5 .
H1B C1 H1C 109.5 .
N1 C2 C3 114.2(2) .
N1 C2 C1 124.1(3) .
C3 C2 C1 121.7(2) .
N2 C3 C4 121.4(3) .
N2 C3 C2 116.0(2) .
C4 C3 C2 122.6(2) .
C5 C4 C3 118.8(3) .
C5 C4 H4 121.1(18) .
C3 C4 H4 119.7(18) .
C6 C5 C4 119.9(3) .
C6 C5 H5 121(2) .
C4 C5 H5 119(2) .
C5 C6 C7 118.4(3) .
C5 C6 H6 125.9(17) .
C7 C6 H6 115.7(18) .
N2 C7 C6 122.3(3) .
N2 C7 H7 118.0(15) .
C6 C7 H7 119.8(15) .
N3 O2 H2O 110(2) .
C9 N3 O2 113.9(2) .
C9 N3 Ni 116.97(16) .
O2 N3 Ni 128.34(15) .
C14 N4 C10 118.6(2) .
C14 N4 Ni 127.27(17) .
C10 N4 Ni 113.53(15) .
C9 C8 H8A 109.5 .
C9 C8 H8B 109.5 .
H8A C8 H8B 109.5 .
C9 C8 H8C 109.5 .
H8A C8 H8C 109.5 .
H8B C8 H8C 109.5 .
N3 C9 C10 114.8(2) .
N3 C9 C8 124.4(2) .
C10 C9 C8 120.8(2) .
N4 C10 C11 121.6(2) .
N4 C10 C9 115.9(2) .
C11 C10 C9 122.5(2) .
C10 C11 C12 119.0(3) .
C10 C11 H11 120.1(16) .
C12 C11 H11 120.8(16) .
C13 C12 C11 119.4(2) .
C13 C12 H12 119.3(17) .
C11 C12 H12 121.3(17) .
C12 C13 C14 118.5(2) .
C12 C13 H13 123.9(17) .
C14 C13 H13 117.5(17) .
N4 C14 C13 122.8(3) .
N4 C14 H14 117.8(17) .
C13 C14 H14 119.4(17) .
O4 P O3 116.39(10) 3_656
O4 P O5 114.57(9) 3_656
O3 P O5 112.91(10) .
O4 P F 104.45(9) 3_656
O3 P F 102.18(8) .
O5 P F 104.25(9) .
P O3 Ni 125.34(9) .
P O4 Ni 144.77(11) 3_656
H1WA O1W H1WB 103(3) .

loop_
_geom_bond_atom_site_label_1
_geom_bond_atom_site_label_2
_geom_bond_distance
_geom_bond_site_symmetry_2
Ni O4 2.0266(16) .
Ni O3 2.0431(16) .
Ni N1 2.080(2) .
Ni N2 2.0892(19) .
Ni N3 2.094(2) .
Ni N4 2.0951(19) .
O1 N1 1.379(3) .
O1 H1O 0.80(4) .
N1 C2 1.286(3) .
N2 C7 1.333(3) .
N2 C3 1.349(3) .
C1 C2 1.495(4) .
C1 H1A 0.9800 .
C1 H1B 0.9800 .
C1 H1C 0.9800 .
C2 C3 1.481(4) .
C3 C4 1.388(3) .
C4 C5 1.379(5) .
C4 H4 0.96(3) .
C5 C6 1.373(4) .
C5 H5 0.89(3) .
C6 C7 1.390(4) .
C6 H6 0.94(3) .
C7 H7 1.00(3) .
O2 N3 1.380(2) .
O2 H2O 0.85(3) .
N3 C9 1.284(3) .
N4 C14 1.336(3) .
N4 C10 1.353(3) .
C8 C9 1.487(4) .
C8 H8A 0.9800 .
C8 H8B 0.9800 .
C8 H8C 0.9800 .
C9 C10 1.479(3) .
C10 C11 1.385(3) .
C11 C12 1.390(4) .
C11 H11 0.93(3) .
C12 C13 1.372(4) .
C12 H12 0.97(3) .
C13 C14 1.386(4) .
C13 H13 0.93(3) .
C14 H14 0.92(3) .
F P 1.5882(14) .
P O4 1.4881(16) 3_656
P O3 1.5053(17) .
P O5 1.5184(18) .
O4 P 1.4881(16) 3_656
O1W H1WA 0.969(19) .
O1W H1WB 0.938(19) .
